data_9010544
loop_
_publ_author_name
'Johnsen, O.'
'Grice, J. D.'

_publ_section_title
;
 The crystal chemistry of the eudialyte group
 Sample: #1
 Note: additional sites with low but unreported occupancies excluded
;
_journal_name_full 'The Canadian Mineralogist'
_journal_page_first 865
_journal_page_last 891
_journal_volume 37
_journal_year 1999
_chemical_compound_source 'Mont Saint-Hilaire, Rouville County, Quebec, Canada'
_chemical_formula_sum
;Ca5.58 Ce0.234 Cl0.684 Fe1.77 H1.356 K0.3 La0.096 Mn1.38 Na14.19 Nb0.318
 O76.256 Si25.68 Sr0.12 Zr3
;
_chemical_name_mineral Eudialyte
_space_group_IT_number 166
_symmetry_space_group_name_Hall '-R 3 2"'
_symmetry_space_group_name_H-M 'R -3 m :H'
_cell_angle_alpha 90
_cell_angle_beta 90
_cell_angle_gamma 120
_cell_formula_units_Z 3
_cell_length_a 14.2646
_cell_length_b 14.2646
_cell_length_c 30.186
_cell_volume 5319.311
_database_code_amcsd 0005607
_exptl_crystal_density_diffrn 2.869
_cod_original_sg_symbol_H-M 'R -3 m'
_cod_original_formula_sum
;Na14.19 Ca5.58 Sr.12 K.3 Ce.234 La.096 Mn1.38 Fe1.77 Si25.68 Nb.318 Zr3
 O76.256 Cl.684 H1.356
;
_cod_database_code 9010544

loop_
_space_group_symop_operation_xyz
x,y,z
2/3+x,1/3+y,1/3+z
1/3+x,2/3+y,2/3+z
x,x-y,z
2/3+x,1/3+x-y,1/3+z
1/3+x,2/3+x-y,2/3+z
y,x,-z
2/3+y,1/3+x,1/3-z
1/3+y,2/3+x,2/3-z
-x+y,y,z
2/3-x+y,1/3+y,1/3+z
1/3-x+y,2/3+y,2/3+z
-x,-x+y,-z
2/3-x,1/3-x+y,1/3-z
1/3-x,2/3-x+y,2/3-z
-y,-x,z
2/3-y,1/3-x,1/3+z
1/3-y,2/3-x,2/3+z
x-y,-y,-z
2/3+x-y,1/3-y,1/3-z
1/3+x-y,2/3-y,2/3-z
y,-x+y,-z
2/3+y,1/3-x+y,1/3-z
1/3+y,2/3-x+y,2/3-z
-x+y,-x,z
2/3-x+y,1/3-x,1/3+z
1/3-x+y,2/3-x,2/3+z
-x,-y,-z
2/3-x,1/3-y,1/3-z
1/3-x,2/3-y,2/3-z
-y,x-y,z
2/3-y,1/3+x-y,1/3+z
1/3-y,2/3+x-y,2/3+z
x-y,x,-z
2/3+x-y,1/3+x,1/3-z
1/3+x-y,2/3+x,2/3-z

loop_
_atom_site_label
_atom_site_fract_x
_atom_site_fract_y
_atom_site_fract_z
_atom_site_occupancy
_atom_site_U_iso_or_equiv
_atom_site_type_symbol
_atom_site_attached_hydrogens
Na1a 0.22110 -0.22110 0.01420 0.49500 0.04000 Na 0
Na1b 0.24680 -0.24680 -0.00020 0.49500 0.04000 Na 0
Na4 0.56070 0.43930 0.11810 0.87500 0.05000 Na 0
CaNa4 0.56070 0.43930 0.11810 0.04000 0.05000 Ca 0
SrNa4 0.56070 0.43930 0.11810 0.02000 0.05000 Sr 0
KNa4 0.56070 0.43930 0.11810 0.05000 0.05000 K 0
CeNa4 0.56070 0.43930 0.11810 0.00900 0.05000 Ce 0
LaNa4 0.56070 0.43930 0.11810 0.00600 0.05000 La 0
Na5 -0.07660 0.07660 0.01080 0.50000 0.10000 Na 0
CaM1 0.00000 0.73980 0.50000 0.89000 0.01000 Ca 0
MnM1 0.00000 0.73980 0.50000 0.07000 0.01000 Mn 0
CeM1 0.00000 0.73980 0.50000 0.03000 0.01000 Ce 0
LaM1 0.00000 0.73980 0.50000 0.01000 0.01000 La 0
FeM24 0.00000 0.50000 0.50000 0.59000 0.06000 Fe 0
MnM24 0.00000 0.50000 0.50000 0.04000 0.06000 Mn 0
MnM25 -0.05010 0.47490 0.49730 0.14000 0.02000 Mn 0
SiM3 0.00000 0.00000 0.12720 0.42000 0.04000 Si 0
NbM3 0.00000 0.00000 0.12720 0.08000 0.04000 Nb 0
SiM3a 0.02220 0.01110 0.11150 0.07000 0.04000 Si 0
NbM3a 0.02220 0.01110 0.11150 0.01300 0.04000 Nb 0
Si7 0.00000 0.00000 0.07890 0.21000 0.01000 Si 0
NbSi7 0.00000 0.00000 0.07890 0.04000 0.01000 Nb 0
Zr 0.50000 0.50000 0.00000 1.00000 0.01000 Zr 0
Si1 0.40360 -0.40360 0.08450 1.00000 0.01000 Si 0
Si3 0.12490 -0.12490 0.09120 1.00000 0.01000 Si 0
Si5 0.33970 0.27610 0.06980 1.00000 0.01000 Si 0
O1 0.27150 -0.27150 0.08870 1.00000 0.02000 O 0
O2 0.44740 -0.44740 0.12280 1.00000 0.02000 O 0
O3 0.42780 -0.42780 0.03520 1.00000 0.03000 O 0
O7 0.23300 0.28770 0.05960 1.00000 0.03000 O 0
O8 0.15300 -0.15300 0.13810 1.00000 0.02000 O 0
O9 0.06010 -0.06010 0.09340 1.00000 0.05000 O 0
O13 0.43690 0.36450 0.04050 1.00000 0.03000 O 0
O14 0.36670 0.28860 0.12180 1.00000 0.02000 O 0
O15 0.84340 -0.84340 0.05180 1.00000 0.02000 O 0
O19 0.06180 -0.06180 0.83910 0.25000 0.06000 O 0
O19a -0.11830 0.44090 0.49650 0.09000 0.06000 O 0
O20 0.00000 0.00000 0.02690 0.43000 0.02000 O 0
ClX1a 0.00000 0.00000 0.74100 0.06000 0.07000 Cl 0
O-HX1a 0.00000 0.00000 0.74100 0.10000 0.07000 O 0
ClX1b 0.02060 -0.02060 0.70030 0.01800 0.07000 Cl 0
O-HX1b 0.02060 -0.02060 0.70030 0.04200 0.07000 O 0
ClX1c 0.05090 -0.05090 0.80680 0.01800 0.07000 Cl 0
O-HX1c 0.05090 -0.05090 0.80680 0.04200 0.07000 O 0
ClX1d 0.00000 0.00000 0.78900 0.06000 0.07000 Cl 0
O-HX1d 0.00000 0.00000 0.78900 0.10000 0.07000 O 0
ClX1e 0.00000 0.00000 0.68770 0.06000 0.07000 Cl 0
O-HX1e 0.00000 0.00000 0.68770 0.10000 0.07000 O 0
ClX1f 0.03980 -0.03980 0.77800 0.01800 0.07000 Cl 0
O-HX1f 0.03980 -0.03980 0.77800 0.04200 0.07000 O 0

loop_
_cod_changelog_entry_id
_cod_changelog_entry_author
_cod_changelog_entry_date
_cod_changelog_entry_text
1
;cod-tools version 3.8.0
Id: cif_guess_AMCSD_atom_types 9581 2023-05-17 12:35:41Z saulius
;
2023-05-23T09:22:33+03:00
;Derived atom types and hydrogen counts
from atom names that follow the AMCSD naming convention
(Wat == water, O-H == hydroxyl).
;

loop_
_cod_related_entry_id
_cod_related_entry_database
_cod_related_entry_code
1 AMCSD 0005607
